data_8102679
loop_
_publ_author_name
'Ying Tang'
'Bin Liu'
'Gang Chen'
'Jingfang Xu'
'Dan Xue'

_publ_section_title
;
 Crystal structure of (E)-3-(N-oxide-methylimino)indolin-2-one,
 C9H8N2O2
;
_journal_issue 2
_journal_name_full 'Zeitschrift f\"ur Kristallographie - New Crystal Structures'
_journal_page_first 307
_journal_volume 225
_journal_year 2010
_chemical_formula_moiety 'C9 H8 N2 O2'
_chemical_formula_sum 'C9 H8 N2 O2'
_chemical_formula_weight 176.17
_chemical_name_systematic
; 
(E)-3-(N-oxide-methylimino)indolin-2-one,
C~9~H~8~N~2~O~2~ 
;
_space_group_IT_number 2
_symmetry_cell_setting triclinic
_symmetry_space_group_name_Hall '-P 1'
_symmetry_space_group_name_H-M 'P -1'
_atom_sites_solution_hydrogens geom
_atom_sites_solution_primary direct
_atom_sites_solution_secondary difmap
_audit_creation_method SHELXL-97
_cell_angle_alpha 103.00(2)
_cell_angle_beta 98.46(2)
_cell_angle_gamma 115.404(12)
_cell_formula_units_Z 2
_cell_length_a 6.951(6)
_cell_length_b 8.029(7)
_cell_length_c 8.658(6)
_cell_measurement_reflns_used 7187
_cell_measurement_temperature 296(2)
_cell_measurement_theta_max 25.00
_cell_measurement_theta_min 1.52
_cell_volume 408.7(6)
_computing_cell_refinement 'SHELXTL (Sheldrick, 2008)'
_computing_data_collection 'SHELXTL (Sheldrick, 2008)'
_computing_data_reduction 'SHELXTL (Sheldrick, 2008)'
_computing_molecular_graphics 'SHELXTL (Sheldrick, 2008)'
_computing_publication_material 'SHELXTL (Sheldrick, 2008)'
_computing_structure_refinement 'SHELXL-97 (Sheldrick, 2008)'
_computing_structure_solution 'SHELXS-97 (Sheldrick, 2008)'
_diffrn_ambient_temperature 296(2)
_diffrn_measured_fraction_theta_full 0.885
_diffrn_measured_fraction_theta_max 0.96
_diffrn_measurement_device_type 'CCD area detector'
_diffrn_measurement_method 'phi and omega scans'
_diffrn_radiation_monochromator graphite
_diffrn_radiation_source 'fine-focus sealed tube'
_diffrn_radiation_type MoK\a
_diffrn_radiation_wavelength 0.71073
_diffrn_reflns_av_R_equivalents 0.0206
_diffrn_reflns_av_sigmaI/netI 0.0460
_diffrn_reflns_limit_h_max 6
_diffrn_reflns_limit_h_min -9
_diffrn_reflns_limit_k_max 10
_diffrn_reflns_limit_k_min -10
_diffrn_reflns_limit_l_max 9
_diffrn_reflns_limit_l_min -9
_diffrn_reflns_number 2403
_diffrn_reflns_theta_full 28.10
_diffrn_reflns_theta_max 28.10
_diffrn_reflns_theta_min 2.51
_diffrn_standards_decay_% none
_diffrn_standards_interval_count 450
_diffrn_standards_number 2
_exptl_absorpt_coefficient_mu 0.104
_exptl_absorpt_correction_T_max 0.8346
_exptl_absorpt_correction_T_min 0.7661
_exptl_absorpt_correction_type multi-scan
_exptl_absorpt_process_details '(SADABS; Bruker, 2001)'
_exptl_crystal_colour orange
_exptl_crystal_density_diffrn 1.436
_exptl_crystal_density_method 'not measured'
_exptl_crystal_description block
_exptl_crystal_F_000 178
_exptl_crystal_size_max 0.40
_exptl_crystal_size_mid 0.31
_exptl_crystal_size_min 0.24
_refine_diff_density_max 0.469
_refine_diff_density_min -0.415
_refine_diff_density_rms 0.095
_refine_ls_extinction_method none
_refine_ls_goodness_of_fit_ref 1.108
_refine_ls_hydrogen_treatment none
_refine_ls_matrix_type full
_refine_ls_number_parameters 118
_refine_ls_number_reflns 1970
_refine_ls_number_restraints 0
_refine_ls_restrained_S_all 1.108
_refine_ls_R_factor_all 0.1066
_refine_ls_R_factor_gt 0.0862
_refine_ls_shift/su_max 0.000
_refine_ls_shift/su_mean 0.000
_refine_ls_structure_factor_coef Fsqd
_refine_ls_weighting_details 'calc w=1/[\s^2^(Fo^2^)+(0.1700P)^2^+0.0158P] where P=(Fo^2^+2Fc^2^)/3'
_refine_ls_weighting_scheme calc
_refine_ls_wR_factor_gt 0.2411
_refine_ls_wR_factor_ref 0.2465
_reflns_number_gt 1275
_reflns_number_total 1970
_reflns_threshold_expression >2sigma(I)
_cod_data_source_file 1267-2941.cff
_cod_data_source_block z
_cod_depositor_comments
;
The following automatic conversions were performed:
'_symmetry_cell_setting' value 'Triclinic' changed to 'triclinic'
according to '/home/saulius/struct/CIF-dictionaries/cif_core.dic'
dictionary named 'cif_core.dic' version 2.4.1 from 2010-06-29.

Automatic conversion script
Id: cif_fix_enum 1555 2011-01-17 13:19:09Z saulius 
;
_cod_database_code 8102679

loop_
_symmetry_equiv_pos_as_xyz
'x, y, z'
'-x, -y, -z'

loop_
_atom_site_label
_atom_site_type_symbol
_atom_site_fract_x
_atom_site_fract_y
_atom_site_fract_z
_atom_site_U_iso_or_equiv
_atom_site_adp_type
_atom_site_occupancy
_atom_site_symmetry_multiplicity
_atom_site_calc_flag
_atom_site_refinement_flags
_atom_site_disorder_assembly
_atom_site_disorder_group
O1 O 0.5293(4) 0.9571(3) 0.7060(3) 0.0415(7) Uani 1 1 d . . .
O2 O 0.2534(4) 0.4094(3) 0.8098(3) 0.0474(7) Uani 1 1 d . . .
N1 N 0.3609(4) 0.7373(4) 0.4414(3) 0.0337(7) Uani 1 1 d . . .
H1A H 0.3939 0.8193 0.3880 0.040 Uiso 1 1 calc R . .
N2 N 0.3469(4) 0.5782(4) 0.7916(3) 0.0337(7) Uani 1 1 d . . .
C2 C 0.3293(5) 0.5984(4) 0.6444(4) 0.0286(7) Uani 1 1 d . . .
C8 C 0.2151(5) 0.4427(4) 0.4873(4) 0.0289(7) Uani 1 1 d . . .
C7 C 0.2381(5) 0.5349(4) 0.3659(4) 0.0307(7) Uani 1 1 d . . .
C1 C 0.4224(5) 0.7894(4) 0.6097(4) 0.0315(7) Uani 1 1 d . . .
C3 C 0.0995(5) 0.2409(5) 0.4423(4) 0.0375(8) Uani 1 1 d . . .
H2A H 0.0821 0.1790 0.5220 0.045 Uiso 1 1 calc R . .
C9 C 0.4723(6) 0.7446(5) 0.9466(4) 0.0423(9) Uani 1 1 d . . .
H7A H 0.4628 0.6972 1.0392 0.063 Uiso 1 1 calc R . .
H7B H 0.4106 0.8316 0.9538 0.063 Uiso 1 1 calc R . .
H7C H 0.6248 0.8127 0.9474 0.063 Uiso 1 1 calc R . .
C6 C 0.1483(5) 0.4288(5) 0.1986(4) 0.0386(8) Uani 1 1 d . . .
H5A H 0.1628 0.4900 0.1185 0.046 Uiso 1 1 calc R . .
C4 C 0.0100(6) 0.1333(5) 0.2747(5) 0.0445(9) Uani 1 1 d . . .
H3A H -0.0674 -0.0020 0.2422 0.053 Uiso 1 1 calc R . .
C5 C 0.0352(6) 0.2258(5) 0.1566(4) 0.0436(9) Uani 1 1 d . . .
H4A H -0.0248 0.1507 0.0457 0.052 Uiso 1 1 calc R . .

loop_
_atom_site_aniso_label
_atom_site_aniso_U_11
_atom_site_aniso_U_22
_atom_site_aniso_U_33
_atom_site_aniso_U_23
_atom_site_aniso_U_13
_atom_site_aniso_U_12
O1 0.0565(15) 0.0219(12) 0.0344(13) 0.0099(10) 0.0083(10) 0.0097(10)
O2 0.0664(17) 0.0275(13) 0.0404(14) 0.0190(11) 0.0098(12) 0.0133(12)
N1 0.0428(15) 0.0276(14) 0.0309(15) 0.0149(11) 0.0098(11) 0.0145(12)
N2 0.0399(15) 0.0250(14) 0.0350(15) 0.0132(12) 0.0066(11) 0.0139(12)
C2 0.0327(15) 0.0194(14) 0.0321(16) 0.0101(12) 0.0094(12) 0.0101(12)
C8 0.0296(15) 0.0260(15) 0.0290(16) 0.0091(12) 0.0064(12) 0.0119(12)
C7 0.0281(15) 0.0280(16) 0.0360(17) 0.0113(13) 0.0109(12) 0.0123(13)
C1 0.0347(16) 0.0249(16) 0.0351(17) 0.0135(13) 0.0110(12) 0.0122(13)
C3 0.0447(18) 0.0249(17) 0.0402(19) 0.0113(14) 0.0084(14) 0.0150(14)
C9 0.055(2) 0.0321(18) 0.0299(18) 0.0089(14) 0.0032(15) 0.0152(16)
C6 0.0405(18) 0.0378(19) 0.0332(18) 0.0149(15) 0.0092(14) 0.0137(15)
C4 0.049(2) 0.0237(17) 0.047(2) 0.0034(15) 0.0079(16) 0.0114(15)
C5 0.048(2) 0.040(2) 0.0321(18) 0.0013(15) 0.0057(14) 0.0184(16)

loop_
_atom_type_symbol
_atom_type_description
_atom_type_scat_dispersion_real
_atom_type_scat_dispersion_imag
_atom_type_scat_source
C C 0.0033 0.0016 'International Tables Vol C Tables 4.2.6.8 and 6.1.1.4'
H H 0.0000 0.0000 'International Tables Vol C Tables 4.2.6.8 and 6.1.1.4'
N N 0.0061 0.0033 'International Tables Vol C Tables 4.2.6.8 and 6.1.1.4'
O O 0.0106 0.0060 'International Tables Vol C Tables 4.2.6.8 and 6.1.1.4'

loop_
_geom_angle_atom_site_label_1
_geom_angle_atom_site_label_2
_geom_angle_atom_site_label_3
_geom_angle
_geom_angle_site_symmetry_1
_geom_angle_site_symmetry_3
_geom_angle_publ_flag
C1 N1 C7 112.3(3) . . ?
C1 N1 H1A 123.8 . . ?
C7 N1 H1A 123.8 . . ?
O2 N2 C2 121.4(3) . . ?
O2 N2 C9 115.4(3) . . ?
C2 N2 C9 123.3(3) . . ?
N2 C2 C8 126.5(3) . . ?
N2 C2 C1 125.6(3) . . ?
C8 C2 C1 107.9(3) . . ?
C3 C8 C7 120.3(3) . . ?
C3 C8 C2 133.8(3) . . ?
C7 C8 C2 105.8(3) . . ?
C6 C7 N1 128.8(3) . . ?
C6 C7 C8 121.6(3) . . ?
N1 C7 C8 109.6(3) . . ?
O1 C1 N1 125.8(3) . . ?
O1 C1 C2 129.9(3) . . ?
N1 C1 C2 104.3(3) . . ?
C8 C3 C4 118.4(3) . . ?
C8 C3 H2A 120.8 . . ?
C4 C3 H2A 120.8 . . ?
N2 C9 H7A 109.5 . . ?
N2 C9 H7B 109.5 . . ?
H7A C9 H7B 109.5 . . ?
N2 C9 H7C 109.5 . . ?
H7A C9 H7C 109.5 . . ?
H7B C9 H7C 109.5 . . ?
C7 C6 C5 116.9(3) . . ?
C7 C6 H5A 121.5 . . ?
C5 C6 H5A 121.5 . . ?
C5 C4 C3 120.7(3) . . ?
C5 C4 H3A 119.7 . . ?
C3 C4 H3A 119.7 . . ?
C4 C5 C6 122.1(3) . . ?
C4 C5 H4A 119.0 . . ?
C6 C5 H4A 119.0 . . ?

loop_
_geom_bond_atom_site_label_1
_geom_bond_atom_site_label_2
_geom_bond_distance
_geom_bond_site_symmetry_2
_geom_bond_publ_flag
O1 C1 1.231(4) . ?
O2 N2 1.286(3) . ?
N1 C1 1.368(4) . ?
N1 C7 1.401(4) . ?
N1 H1A 0.8600 . ?
N2 C2 1.315(4) . ?
N2 C9 1.482(4) . ?
C2 C8 1.452(4) . ?
C2 C1 1.508(4) . ?
C8 C3 1.389(4) . ?
C8 C7 1.405(5) . ?
C7 C6 1.391(5) . ?
C3 C4 1.396(5) . ?
C3 H2A 0.9300 . ?
C9 H7A 0.9600 . ?
C9 H7B 0.9600 . ?
C9 H7C 0.9600 . ?
C6 C5 1.399(5) . ?
C6 H5A 0.9300 . ?
C4 C5 1.382(6) . ?
C4 H3A 0.9300 . ?
C5 H4A 0.9300 . ?

loop_
_geom_hbond_atom_site_label_D
_geom_hbond_atom_site_label_H
_geom_hbond_atom_site_label_A
_geom_hbond_distance_DH
_geom_hbond_distance_HA
_geom_hbond_distance_DA
_geom_hbond_angle_DHA
_geom_hbond_site_symmetry_A
N3 H1A O1 0.86 2.03 2.885(5) 171 2_676
